data_4082303
loop_
_publ_author_name
'Sheeba, Mani Mary'
'Muthu Tamizh, Manoharan'
'Farrugia, Louis J.'
'Endo, Akira'
'Karvembu, Ramasamy'

_publ_section_title
;
 Chiral (\h6-p-Cymene)ruthenium(II) Complexes Containing Monodentate
 Acylthiourea Ligands for Efficient Asymmetric Transfer Hydrogenation of
 Ketones
;
_journal_issue 2
_journal_name_full Organometallics
_journal_page_first 540
_journal_paper_doi 10.1021/om4010548
_journal_volume 33
_journal_year 2014
_chemical_absolute_configuration ad
_chemical_formula_moiety 'C16 H16 N2 O S'
_chemical_formula_sum 'C16 H16 N2 O S'
_chemical_formula_weight 284.37
_chemical_name_systematic
;

 ?

;
_space_group_IT_number 19
_symmetry_cell_setting orthorhombic
_symmetry_Int_Tables_number 19
_symmetry_space_group_name_Hall 'P 2ac 2ab'
_symmetry_space_group_name_H-M 'P 21 21 21'
_atom_sites_solution_hydrogens mixed
_atom_sites_solution_primary direct
_atom_sites_solution_secondary direct
_audit_conform_dict_location ftp://ftp.iucr.org/pub/cif_core.dic
_audit_conform_dict_name cif_core.dic
_audit_conform_dict_version 2.4.3
_audit_creation_date 2013-06-12T13:57:24-00:00
_audit_creation_method 'WinGX routine CIF_UPDATE'
_cell_angle_alpha 90
_cell_angle_beta 90
_cell_angle_gamma 90
_cell_formula_units_Z 4
_cell_length_a 7.2294(2)
_cell_length_b 10.1019(3)
_cell_length_c 19.6732(7)
_cell_measurement_reflns_used 3371
_cell_measurement_temperature 100(2)
_cell_measurement_theta_max 34.97
_cell_measurement_theta_min 2
_cell_measurement_wavelength 0.71073
_cell_volume 1436.75(8)
_computing_cell_refinement 'HKL Scalepack (Otwinowski & Minor 1997)'
_computing_data_collection 'Collect (Bruker AXS BV, 1997-2004)'
_computing_data_reduction 'HKL Denzo and Scalepack (Otwinowski & Minor 1997)'
_computing_molecular_graphics 'ORTEP-3 for Windows (Farrugia, 2012)'
_computing_publication_material 'WinGX publication routines (Farrugia, 2012)'
_computing_structure_refinement 'SHELXL-2013 (Sheldrick, 2013)'
_computing_structure_solution 'SIR-92 (Altomare et al., 1994)'
_diffrn_ambient_temperature 100(2)
_diffrn_detector 'CCD plate'
_diffrn_detector_area_resol_mean 9
_diffrn_measured_fraction_theta_full 0.999
_diffrn_measured_fraction_theta_max 0.984
_diffrn_measurement_device '95mm CCD camera on \k-goniostat'
_diffrn_measurement_device_type KappaCCD
_diffrn_measurement_method 'CCD rotation images, thick slices'
_diffrn_orient_matrix_UB_11 0.129676
_diffrn_orient_matrix_UB_12 -0.005262
_diffrn_orient_matrix_UB_13 -0.017483
_diffrn_orient_matrix_UB_21 -0.041271
_diffrn_orient_matrix_UB_22 0.038213
_diffrn_orient_matrix_UB_23 -0.04437
_diffrn_orient_matrix_UB_31 0.024784
_diffrn_orient_matrix_UB_32 0.091167
_diffrn_orient_matrix_UB_33 0.017589
_diffrn_radiation_monochromator 'horizonally mounted graphite crystal'
_diffrn_radiation_probe x-ray
_diffrn_radiation_type MoK\a
_diffrn_radiation_wavelength 0.71073
_diffrn_reflns_av_R_equivalents 0.034
_diffrn_reflns_Laue_measured_fraction_full 0.999
_diffrn_reflns_Laue_measured_fraction_max 0.984
_diffrn_reflns_limit_h_max 11
_diffrn_reflns_limit_h_min -11
_diffrn_reflns_limit_k_max 16
_diffrn_reflns_limit_k_min -16
_diffrn_reflns_limit_l_max 32
_diffrn_reflns_limit_l_min -31
_diffrn_reflns_number 56420
_diffrn_reflns_point_group_measured_fraction_full 1
_diffrn_reflns_point_group_measured_fraction_max 0.982
_diffrn_reflns_reduction_process
;

        Scaled and merged with Sortav

        R.H. Blessing, (1987) Cryst. Rev. 1, 3-58

        R.H. Blessing, (1989) J. Appl. Cryst. 22, 396-397

;
_diffrn_reflns_theta_full 25.242
_diffrn_reflns_theta_max 35.312
_diffrn_reflns_theta_min 2.07
_diffrn_source 'Enraf Nonius FR590'
_exptl_absorpt_coefficient_mu 0.222
_exptl_absorpt_correction_T_max 0.747
_exptl_absorpt_correction_T_min 0.453
_exptl_absorpt_correction_type multi-scan
_exptl_absorpt_process_details
;

       SADABS (Sheldrick, 2008)

;
_exptl_crystal_colour colourless
_exptl_crystal_density_diffrn 1.315
_exptl_crystal_density_method 'not measured'
_exptl_crystal_description 'irregular shape cleaved from large crystal'
_exptl_crystal_F_000 600
_exptl_crystal_size_max 0.4
_exptl_crystal_size_mid 0.4
_exptl_crystal_size_min 0.3
_refine_diff_density_max 0.322
_refine_diff_density_min -0.198
_refine_diff_density_rms 0.043
_refine_ls_abs_structure_details
;

 Flack x determined using 2525 quotients [(I+)-(I-)]/[(I+)+(I-)]

 (Parsons and Flack (2004), Acta Cryst. A60, s61).

;
_refine_ls_abs_structure_Flack 0.020(14)
_refine_ls_extinction_coef 0.012(2)
_refine_ls_extinction_expression Fc^*^=kFc[1+0.001xFc^2^\l^3^/sin(2\q)]^-1/4^
_refine_ls_extinction_method SHELXL
_refine_ls_goodness_of_fit_ref 1.081
_refine_ls_hydrogen_treatment refU
_refine_ls_matrix_type full
_refine_ls_number_constraints 0
_refine_ls_number_parameters 205
_refine_ls_number_reflns 6349
_refine_ls_number_restraints 0
_refine_ls_restrained_S_all 1.081
_refine_ls_R_factor_all 0.029
_refine_ls_R_factor_gt 0.0258
_refine_ls_shift/su_max 0.001
_refine_ls_shift/su_mean 0
_refine_ls_structure_factor_coef Fsqd
_refine_ls_weighting_details 'w=1/[\s^2^(Fo^2^)+(0.0406P)^2^+0.0630P] where P=(Fo^2^+2Fc^2^)/3'
_refine_ls_weighting_scheme calc
_refine_ls_wR_factor_gt 0.0722
_refine_ls_wR_factor_ref 0.0734
_reflns_number_gt 5940
_reflns_number_total 6349
_reflns_threshold_expression 'I > 2\s(I)'
_cod_data_source_file om4010548_si_002.cif
_cod_data_source_block comp-L5
_cod_database_code 4082303
_shelx_estimated_absorpt_t_min 0.916
_shelx_estimated_absorpt_t_max 0.936

loop_
_symmetry_equiv_pos_as_xyz
'x, y, z'
'-x+1/2, -y, z+1/2'
'x+1/2, -y+1/2, -z'
'-x, y+1/2, -z+1/2'

loop_
_atom_site_label
_atom_site_type_symbol
_atom_site_fract_x
_atom_site_fract_y
_atom_site_fract_z
_atom_site_U_iso_or_equiv
_atom_site_adp_type
_atom_site_occupancy
_atom_site_calc_flag
S1 S 0.86975(4) -0.18363(2) 0.43230(2) 0.02214(6) Uani 1 d
O1 O 0.82949(13) 0.25439(8) 0.38231(4) 0.02381(16) Uani 1 d
N1 N 0.85422(13) 0.07442(8) 0.45194(4) 0.01805(14) Uani 1 d
N2 N 0.82787(12) 0.00757(8) 0.33948(4) 0.01769(14) Uani 1 d
C1 C 0.84966(13) -0.02806(9) 0.40399(4) 0.01659(15) Uani 1 d
C2 C 0.82842(15) -0.08614(10) 0.28234(5) 0.02044(18) Uani 1 d
H2A H 0.761 -0.1679 0.2967 0.045(5) Uiso 1 calc
C3 C 1.02696(19) -0.12415(15) 0.26504(6) 0.0321(3) Uani 1 d
H3A H 1.0861 -0.1634 0.3051 0.031(4) Uiso 1 calc
H3B H 1.0956 -0.045 0.2511 0.046(6) Uiso 1 calc
H3C H 1.0268 -0.1885 0.2278 0.060(7) Uiso 1 calc
C4 C 0.72437(15) -0.02451(10) 0.22338(5) 0.01957(17) Uani 1 d
C5 C 0.53648(16) -0.05220(13) 0.21456(5) 0.0243(2) Uani 1 d
H5 H 0.4759 -0.1107 0.2451 0.039(5) Uiso 1 calc
C6 C 0.43719(16) 0.00482(14) 0.16166(6) 0.0278(2) Uani 1 d
H6 H 0.3095 -0.0148 0.1564 0.042(5) Uiso 1 calc
C7 C 0.52399(16) 0.09067(12) 0.11634(6) 0.0248(2) Uani 1 d
H7 H 0.4556 0.1307 0.0806 0.032(4) Uiso 1 calc
C8 C 0.71122(17) 0.11726(11) 0.12387(6) 0.0254(2) Uani 1 d
H8 H 0.7718 0.1745 0.0927 0.039(5) Uiso 1 calc
C9 C 0.81058(16) 0.06013(11) 0.17703(6) 0.02378(19) Uani 1 d
H9 H 0.9387 0.079 0.1818 0.039(5) Uiso 1 calc
C10 C 0.84231(13) 0.20860(9) 0.43992(4) 0.01686(15) Uani 1 d
C11 C 0.84808(13) 0.29732(9) 0.50056(4) 0.01638(15) Uani 1 d
C12 C 0.81659(15) 0.25501(10) 0.56707(5) 0.02077(17) Uani 1 d
H12 H 0.7921 0.1643 0.5761 0.037(5) Uiso 1 calc
C13 C 0.82120(18) 0.34625(11) 0.62016(5) 0.0256(2) Uani 1 d
H13 H 0.7994 0.3177 0.6655 0.038(5) Uiso 1 calc
C14 C 0.85769(17) 0.47923(11) 0.60700(5) 0.02419(18) Uani 1 d
H14 H 0.8613 0.5409 0.6434 0.032(4) Uiso 1 calc
C15 C 0.88871(17) 0.52190(10) 0.54105(5) 0.02379(19) Uani 1 d
H15 H 0.9131 0.6127 0.5322 0.038(5) Uiso 1 calc
C16 C 0.88397(16) 0.43144(10) 0.48785(5) 0.02095(17) Uani 1 d
H16 H 0.9052 0.4607 0.4426 0.037(5) Uiso 1 calc
H1 H 0.868(2) 0.0465(17) 0.4927(9) 0.024(4) Uiso 1 d
H2 H 0.824(3) 0.0942(19) 0.3316(9) 0.035(5) Uiso 1 d

loop_
_atom_site_aniso_label
_atom_site_aniso_U_11
_atom_site_aniso_U_22
_atom_site_aniso_U_33
_atom_site_aniso_U_23
_atom_site_aniso_U_13
_atom_site_aniso_U_12
S1 0.03254(13) 0.01505(10) 0.01883(10) 0.00076(7) 0.00051(9) 0.00031(9)
O1 0.0387(4) 0.0182(3) 0.0146(3) 0.0015(2) 0.0002(3) 0.0021(3)
N1 0.0262(4) 0.0152(3) 0.0127(3) -0.0003(2) 0.0006(3) 0.0000(3)
N2 0.0232(4) 0.0163(3) 0.0136(3) -0.0014(2) 0.0007(3) 0.0006(3)
C1 0.0191(4) 0.0163(3) 0.0143(3) -0.0006(3) 0.0010(3) -0.0004(3)
C2 0.0272(5) 0.0189(4) 0.0152(3) -0.0036(3) -0.0013(3) 0.0032(3)
C3 0.0352(6) 0.0418(7) 0.0193(4) -0.0020(4) 0.0019(4) 0.0190(5)
C4 0.0238(4) 0.0195(4) 0.0154(3) -0.0035(3) -0.0013(3) 0.0005(3)
C5 0.0241(4) 0.0315(5) 0.0172(4) -0.0003(3) 0.0015(3) -0.0023(4)
C6 0.0207(4) 0.0417(6) 0.0211(4) 0.0003(4) -0.0006(3) -0.0011(4)
C7 0.0258(5) 0.0286(5) 0.0200(4) -0.0008(4) -0.0038(4) 0.0030(4)
C8 0.0283(5) 0.0226(5) 0.0253(5) 0.0044(4) -0.0034(4) -0.0027(4)
C9 0.0244(4) 0.0216(4) 0.0254(4) 0.0028(3) -0.0043(4) -0.0037(4)
C10 0.0198(4) 0.0156(3) 0.0151(3) 0.0004(3) 0.0007(3) 0.0000(3)
C11 0.0184(4) 0.0158(3) 0.0149(3) -0.0005(3) -0.0001(3) 0.0005(3)
C12 0.0283(4) 0.0181(4) 0.0159(3) -0.0002(3) 0.0017(3) -0.0002(3)
C13 0.0373(6) 0.0234(4) 0.0162(4) -0.0030(3) 0.0014(4) 0.0006(4)
C14 0.0298(5) 0.0219(4) 0.0209(4) -0.0052(3) -0.0035(4) 0.0016(4)
C15 0.0320(5) 0.0168(4) 0.0226(4) -0.0020(3) -0.0047(4) -0.0006(4)
C16 0.0278(5) 0.0167(4) 0.0183(4) 0.0008(3) -0.0021(3) -0.0013(3)

loop_
_atom_type_symbol
_atom_type_description
_atom_type_scat_dispersion_real
_atom_type_scat_dispersion_imag
_atom_type_scat_source
S S 0.1246 0.1234 'International Tables Vol C Tables 4.2.6.8 and 6.1.1.4'
O O 0.0106 0.006 'International Tables Vol C Tables 4.2.6.8 and 6.1.1.4'
N N 0.0061 0.0033 'International Tables Vol C Tables 4.2.6.8 and 6.1.1.4'
C C 0.0033 0.0016 'International Tables Vol C Tables 4.2.6.8 and 6.1.1.4'
H H 0 0 'International Tables Vol C Tables 4.2.6.8 and 6.1.1.4'

loop_
_geom_angle_atom_site_label_1
_geom_angle_atom_site_label_2
_geom_angle_atom_site_label_3
_geom_angle
C10 N1 C1 127.56(8)
C10 N1 H1 119.5(11)
C1 N1 H1 113.0(11)
C1 N2 C2 123.77(8)
C1 N2 H2 115.9(12)
C2 N2 H2 120.1(12)
N2 C1 N1 116.48(8)
N2 C1 S1 125.63(7)
N1 C1 S1 117.89(7)
N2 C2 C4 108.63(8)
N2 C2 C3 109.61(9)
C4 C2 C3 113.57(9)
N2 C2 H2A 108.3
C4 C2 H2A 108.3
C3 C2 H2A 108.3
C2 C3 H3A 109.5
C2 C3 H3B 109.5
H3A C3 H3B 109.5
C2 C3 H3C 109.5
H3A C3 H3C 109.5
H3B C3 H3C 109.5
C9 C4 C5 118.37(10)
C9 C4 C2 121.97(10)
C5 C4 C2 119.66(10)
C6 C5 C4 120.80(11)
C6 C5 H5 119.6
C4 C5 H5 119.6
C5 C6 C7 120.32(11)
C5 C6 H6 119.8
C7 C6 H6 119.8
C8 C7 C6 119.43(11)
C8 C7 H7 120.3
C6 C7 H7 120.3
C7 C8 C9 120.17(11)
C7 C8 H8 119.9
C9 C8 H8 119.9
C8 C9 C4 120.89(11)
C8 C9 H9 119.6
C4 C9 H9 119.6
O1 C10 N1 122.24(9)
O1 C10 C11 120.91(8)
N1 C10 C11 116.85(8)
C12 C11 C16 119.57(8)
C12 C11 C10 124.12(8)
C16 C11 C10 116.29(8)
C13 C12 C11 119.76(9)
C13 C12 H12 120.1
C11 C12 H12 120.1
C14 C13 C12 120.21(10)
C14 C13 H13 119.9
C12 C13 H13 119.9
C15 C14 C13 120.30(9)
C15 C14 H14 119.9
C13 C14 H14 119.9
C14 C15 C16 119.78(10)
C14 C15 H15 120.1
C16 C15 H15 120.1
C15 C16 C11 120.38(9)
C15 C16 H16 119.8
C11 C16 H16 119.8

loop_
_geom_bond_atom_site_label_1
_geom_bond_atom_site_label_2
_geom_bond_distance
S1 C1 1.6736(10)
O1 C10 1.2277(11)
N1 C10 1.3786(12)
N1 C1 1.4010(12)
N1 H1 0.856(17)
N2 C1 1.3285(12)
N2 C2 1.4697(12)
N2 H2 0.889(19)
C2 C4 1.5162(14)
C2 C3 1.5242(16)
C2 H2A 1
C3 H3A 0.98
C3 H3B 0.98
C3 H3C 0.98
C4 C9 1.3967(15)
C4 C5 1.3976(15)
C5 C6 1.3894(16)
C5 H5 0.95
C6 C7 1.3931(17)
C6 H6 0.95
C7 C8 1.3879(16)
C7 H7 0.95
C8 C9 1.3938(15)
C8 H8 0.95
C9 H9 0.95
C10 C11 1.4926(13)
C11 C12 1.3952(13)
C11 C16 1.4019(13)
C12 C13 1.3934(14)
C12 H12 0.95
C13 C14 1.3932(16)
C13 H13 0.95
C14 C15 1.3855(15)
C14 H14 0.95
C15 C16 1.3897(14)
C15 H15 0.95
C16 H16 0.95

loop_
_geom_torsion_atom_site_label_1
_geom_torsion_atom_site_label_2
_geom_torsion_atom_site_label_3
_geom_torsion_atom_site_label_4
_geom_torsion
C2 N2 C1 N1 177.12(9)
C2 N2 C1 S1 -3.52(14)
C10 N1 C1 N2 -1.38(15)
C10 N1 C1 S1 179.21(8)
C1 N2 C2 C4 156.68(9)
C1 N2 C2 C3 -78.71(12)
N2 C2 C4 C9 85.52(12)
C3 C2 C4 C9 -36.71(14)
N2 C2 C4 C5 -94.40(11)
C3 C2 C4 C5 143.37(11)
C9 C4 C5 C6 -1.06(17)
C2 C4 C5 C6 178.86(11)
C4 C5 C6 C7 0.11(19)
C5 C6 C7 C8 0.95(19)
C6 C7 C8 C9 -1.04(18)
C7 C8 C9 C4 0.08(18)
C5 C4 C9 C8 0.97(17)
C2 C4 C9 C8 -178.95(10)
C1 N1 C10 O1 -1.60(17)
C1 N1 C10 C11 179.15(9)
O1 C10 C11 C12 163.43(10)
N1 C10 C11 C12 -17.31(14)
O1 C10 C11 C16 -15.20(14)
N1 C10 C11 C16 164.06(10)
C16 C11 C12 C13 -0.04(16)
C10 C11 C12 C13 -178.62(10)
C11 C12 C13 C14 -0.20(18)
C12 C13 C14 C15 0.33(19)
C13 C14 C15 C16 -0.21(19)
C14 C15 C16 C11 -0.03(18)
C12 C11 C16 C15 0.15(16)
C10 C11 C16 C15 178.85(10)
